data_2225386
loop_
_publ_author_name
'Khan, Sher Bahadar'
'Anis, Itrat'
'Singh, Kuldip'
'Shah, Muhammad Raza'

_publ_section_title
;
 2-(2-Methyl-5-nitro-1<i>H</i>-imidazol-1-yl)ethyl 2-nitrobenzoate
;
_journal_coeditor_code TK2618
_journal_issue 3
_journal_name_full 'Acta Crystallographica Section E'
_journal_page_first o548
_journal_paper_doi 10.1107/S1600536810004186
_journal_volume 66
_journal_year 2010
_chemical_formula_iupac 'C13 H12 N4 O6'
_chemical_formula_moiety 'C13 H12 N4 O6'
_chemical_formula_sum 'C13 H12 N4 O6'
_chemical_formula_weight 320.27
_chemical_name_systematic
;
2-(2-Methyl-5-nitro-1<i>H</i>-imidazol-1-yl)ethyl 2-nitrobenzoate
;
_space_group_IT_number 14
_symmetry_cell_setting monoclinic
_symmetry_space_group_name_Hall '-P 2ybc'
_symmetry_space_group_name_H-M 'P 1 21/c 1'
_atom_sites_solution_hydrogens geom
_atom_sites_solution_primary direct
_atom_sites_solution_secondary difmap
_audit_creation_method SHELXL-97
_cell_angle_alpha 90
_cell_angle_beta 106.576(9)
_cell_angle_gamma 90
_cell_formula_units_Z 4
_cell_length_a 15.392(8)
_cell_length_b 8.605(4)
_cell_length_c 10.968(5)
_cell_measurement_reflns_used 721
_cell_measurement_temperature 150(2)
_cell_measurement_theta_max 23.3
_cell_measurement_theta_min 2.8
_cell_volume 1392.3(12)
_computing_cell_refinement 'SAINT (Bruker, 2001)'
_computing_data_collection 'SMART (Bruker, 2001)'
_computing_data_reduction 'SHELXTL  (Sheldrick, 2008)'
_computing_molecular_graphics 'SHELXTL (Sheldrick, 2008)'
_computing_publication_material 'SHELXTL (Sheldrick, 2008)'
_computing_structure_refinement 'SHELXL97 (Sheldrick, 2008)'
_computing_structure_solution 'SHELXS97 (Sheldrick, 2008)'
_diffrn_ambient_temperature 150(2)
_diffrn_measured_fraction_theta_full 0.998
_diffrn_measured_fraction_theta_max 0.998
_diffrn_measurement_device_type 'Bruker APEX 2000 CCD area-detector'
_diffrn_measurement_method '\f and \w scans'
_diffrn_radiation_monochromator graphite
_diffrn_radiation_source 'fine-focus sealed tube'
_diffrn_radiation_type MoK\a
_diffrn_radiation_wavelength 0.71073
_diffrn_reflns_av_R_equivalents 0.099
_diffrn_reflns_av_sigmaI/netI 0.069
_diffrn_reflns_limit_h_max 18
_diffrn_reflns_limit_h_min -18
_diffrn_reflns_limit_k_max 10
_diffrn_reflns_limit_k_min -10
_diffrn_reflns_limit_l_max 12
_diffrn_reflns_limit_l_min -13
_diffrn_reflns_number 9743
_diffrn_reflns_theta_full 25.0
_diffrn_reflns_theta_max 25.0
_diffrn_reflns_theta_min 1.4
_exptl_absorpt_coefficient_mu 0.124
_exptl_absorpt_correction_T_max 0.969
_exptl_absorpt_correction_T_min 0.573
_exptl_absorpt_correction_type multi-scan
_exptl_absorpt_process_details
;
(SADABS; Sheldrick, 1997)
;
_exptl_crystal_colour yellow
_exptl_crystal_density_diffrn 1.528
_exptl_crystal_density_method 'not measured'
_exptl_crystal_description plate
_exptl_crystal_F_000 664
_exptl_crystal_size_max 0.27
_exptl_crystal_size_mid 0.24
_exptl_crystal_size_min 0.08
_refine_diff_density_max 0.23
_refine_diff_density_min -0.23
_refine_ls_extinction_method none
_refine_ls_goodness_of_fit_ref 1.00
_refine_ls_hydrogen_treatment constr
_refine_ls_matrix_type full
_refine_ls_number_parameters 209
_refine_ls_number_reflns 2444
_refine_ls_number_restraints 0
_refine_ls_restrained_S_all 1.00
_refine_ls_R_factor_all 0.090
_refine_ls_R_factor_gt 0.056
_refine_ls_shift/su_max_lt 0.001
_refine_ls_shift/su_mean 0.000
_refine_ls_structure_factor_coef Fsqd
_refine_ls_weighting_details 'calc w=1/[\s^2^(Fo^2^)+(0.0572P)^2^+0.0000P] where P=(Fo^2^+2Fc^2^)/3'
_refine_ls_weighting_scheme calc
_refine_ls_wR_factor_gt 0.116
_refine_ls_wR_factor_ref 0.129
_reflns_number_gt 1700
_reflns_number_total 2444
_reflns_threshold_expression I>\2s(I)
_cod_data_source_file tk2618.cif
_cod_data_source_block I
_cod_original_sg_symbol_H-M 'P 21/c'
_cod_database_code 2225386
_cod_database_fobs_code 2225386

loop_
_symmetry_equiv_pos_as_xyz
'x, y, z'
'-x, y+1/2, -z+1/2'
'-x, -y, -z'
'x, -y-1/2, z-1/2'

loop_
_atom_site_type_symbol
_atom_site_label
_atom_site_fract_x
_atom_site_fract_y
_atom_site_fract_z
_atom_site_U_iso_or_equiv
_atom_site_adp_type
_atom_site_calc_flag
_atom_site_refinement_flags
_atom_site_occupancy
_atom_site_disorder_assembly
_atom_site_disorder_group
O O1 0.23596(12) 0.70542(19) 0.54231(16) 0.0328(5) Uani d . 1 . .
O O2 0.09150(14) 0.6281(2) 0.5020(2) 0.0531(6) Uani d . 1 . .
O O3 0.17653(15) 0.8476(3) 0.73301(19) 0.0554(6) Uani d . 1 . .
O O4 0.17995(15) 1.0918(3) 0.7714(2) 0.0678(7) Uani d . 1 . .
O O5 0.33567(14) 0.2348(2) 0.51061(18) 0.0456(6) Uani d . 1 . .
O O6 0.35085(16) 0.1756(2) 0.3260(2) 0.0535(6) Uani d . 1 . .
N N1 0.38462(14) 0.5437(2) 0.47700(18) 0.0274(5) Uani d . 1 . .
N N2 0.42041(15) 0.6345(3) 0.3073(2) 0.0349(6) Uani d . 1 . .
N N3 0.16552(16) 0.9819(3) 0.6976(2) 0.0429(6) Uani d . 1 . .
N N4 0.35352(16) 0.2691(3) 0.4118(2) 0.0359(6) Uani d . 1 . .
C C1 0.14715(19) 0.7286(3) 0.5095(2) 0.0335(6) Uani d . 1 . .
C C2 0.12371(17) 0.8940(3) 0.4747(3) 0.0336(7) Uani d . 1 . .
C C3 0.13293(17) 1.0152(3) 0.5613(3) 0.0342(7) Uani d . 1 . .
C C4 0.10931(18) 1.1655(3) 0.5259(3) 0.0419(8) Uani d . 1 . .
H H4 0.1170 1.2449 0.5882 0.050 Uiso calc R 1 . .
C C5 0.0745(2) 1.1999(4) 0.3993(3) 0.0490(8) Uani d . 1 . .
H H5 0.0576 1.3035 0.3732 0.059 Uiso calc R 1 . .
C C6 0.0642(2) 1.0840(4) 0.3104(3) 0.0500(8) Uani d . 1 . .
H H6 0.0395 1.1076 0.2227 0.060 Uiso calc R 1 . .
C C7 0.08938(19) 0.9331(4) 0.3477(3) 0.0434(7) Uani d . 1 . .
H H7 0.0830 0.8546 0.2848 0.052 Uiso calc R 1 . .
C C8 0.26654(18) 0.5514(3) 0.5882(2) 0.0327(6) Uani d . 1 . .
H H8A 0.2339 0.4717 0.5272 0.039 Uiso calc R 1 . .
H H8B 0.2552 0.5323 0.6713 0.039 Uiso calc R 1 . .
C C9 0.36572(17) 0.5446(3) 0.6016(2) 0.0287(6) Uani d . 1 . .
H H9A 0.3959 0.6354 0.6514 0.034 Uiso calc R 1 . .
H H9B 0.3915 0.4495 0.6492 0.034 Uiso calc R 1 . .
C C10 0.40945(17) 0.6699(3) 0.4201(2) 0.0306(6) Uani d . 1 . .
C C11 0.40087(18) 0.4813(3) 0.2895(2) 0.0351(7) Uani d . 1 . .
H H11 0.4019 0.4231 0.2163 0.042 Uiso calc R 1 . .
C C12 0.37939(18) 0.4234(3) 0.3933(2) 0.0299(6) Uani d . 1 . .
C C13 0.4210(2) 0.8282(3) 0.4750(3) 0.0405(7) Uani d . 1 . .
H H13A 0.4510 0.8942 0.4264 0.061 Uiso calc R 1 . .
H H13B 0.4582 0.8232 0.5638 0.061 Uiso calc R 1 . .
H H13C 0.3615 0.8718 0.4712 0.061 Uiso calc R 1 . .

loop_
_atom_site_aniso_label
_atom_site_aniso_U_11
_atom_site_aniso_U_22
_atom_site_aniso_U_33
_atom_site_aniso_U_12
_atom_site_aniso_U_13
_atom_site_aniso_U_23
O1 0.0350(11) 0.0268(10) 0.0376(11) 0.0009(8) 0.0123(9) 0.0037(8)
O2 0.0401(12) 0.0407(13) 0.0799(16) -0.0053(10) 0.0196(11) 0.0035(11)
O3 0.0745(16) 0.0549(16) 0.0435(14) 0.0126(12) 0.0276(12) 0.0088(11)
O4 0.0684(17) 0.0673(17) 0.0586(15) 0.0159(13) 0.0036(13) -0.0246(13)
O5 0.0764(16) 0.0276(11) 0.0378(12) -0.0041(10) 0.0242(11) 0.0047(9)
O6 0.0910(18) 0.0274(11) 0.0468(13) -0.0035(11) 0.0272(12) -0.0119(10)
N1 0.0364(13) 0.0205(12) 0.0267(12) 0.0006(9) 0.0109(10) 0.0008(9)
N2 0.0456(14) 0.0312(14) 0.0310(13) 0.0002(11) 0.0159(11) 0.0028(10)
N3 0.0360(14) 0.0465(17) 0.0478(17) 0.0069(12) 0.0143(12) -0.0085(14)
N4 0.0512(15) 0.0251(13) 0.0329(14) 0.0018(11) 0.0144(12) -0.0017(11)
C1 0.0320(16) 0.0359(17) 0.0340(16) -0.0031(13) 0.0115(13) -0.0009(13)
C2 0.0281(15) 0.0340(16) 0.0417(17) -0.0003(12) 0.0147(13) 0.0030(13)
C3 0.0250(14) 0.0397(18) 0.0394(17) 0.0017(12) 0.0115(12) -0.0014(13)
C4 0.0341(17) 0.0337(17) 0.061(2) 0.0015(13) 0.0191(15) -0.0012(15)
C5 0.0392(18) 0.0387(19) 0.072(2) 0.0058(14) 0.0208(17) 0.0174(18)
C6 0.0432(19) 0.059(2) 0.0473(19) 0.0058(16) 0.0127(15) 0.0210(18)
C7 0.0394(18) 0.0483(19) 0.0446(19) 0.0006(15) 0.0155(15) 0.0031(15)
C8 0.0459(17) 0.0227(14) 0.0334(15) 0.0011(12) 0.0177(13) 0.0017(11)
C9 0.0422(16) 0.0215(14) 0.0247(14) 0.0032(12) 0.0134(12) 0.0015(11)
C10 0.0365(16) 0.0220(15) 0.0345(16) 0.0023(12) 0.0122(12) 0.0060(12)
C11 0.0459(18) 0.0310(17) 0.0311(16) 0.0018(13) 0.0151(13) -0.0024(12)
C12 0.0425(17) 0.0200(14) 0.0285(14) 0.0023(12) 0.0120(12) -0.0020(11)
C13 0.0504(19) 0.0251(16) 0.0480(18) -0.0049(13) 0.0172(15) 0.0009(13)

loop_
_atom_type_symbol
_atom_type_description
_atom_type_scat_dispersion_real
_atom_type_scat_dispersion_imag
_atom_type_scat_source
C C 0.0033 0.0016 'International Tables Vol C Tables 4.2.6.8 and 6.1.1.4'
H H 0.0000 0.0000 'International Tables Vol C Tables 4.2.6.8 and 6.1.1.4'
N N 0.0061 0.0033 'International Tables Vol C Tables 4.2.6.8 and 6.1.1.4'
O O 0.0106 0.0060 'International Tables Vol C Tables 4.2.6.8 and 6.1.1.4'

loop_
_geom_angle_atom_site_label_1
_geom_angle_atom_site_label_2
_geom_angle_atom_site_label_3
_geom_angle_site_symmetry_1
_geom_angle_site_symmetry_3
_geom_angle
_geom_angle_publ_flag
C1 O1 C8 . . 116.1(2) ?
C10 N1 C12 . . 105.4(2) ?
C10 N1 C9 . . 125.2(2) ?
C12 N1 C9 . . 129.4(2) ?
C10 N2 C11 . . 106.0(2) ?
O3 N3 O4 . . 122.8(3) ?
O3 N3 C3 . . 119.2(2) ?
O4 N3 C3 . . 118.0(3) ?
O5 N4 O6 . . 123.5(2) ?
O5 N4 C12 . . 119.6(2) ?
O6 N4 C12 . . 116.9(2) ?
O2 C1 O1 . . 124.7(3) ?
O2 C1 C2 . . 123.6(3) ?
O1 C1 C2 . . 111.6(2) ?
C7 C2 C3 . . 116.2(3) ?
C7 C2 C1 . . 119.0(3) ?
C3 C2 C1 . . 124.8(3) ?
C4 C3 C2 . . 123.2(3) ?
C4 C3 N3 . . 117.5(3) ?
C2 C3 N3 . . 119.3(2) ?
C3 C4 C5 . . 119.2(3) ?
C3 C4 H4 . . 120.4 ?
C5 C4 H4 . . 120.4 ?
C4 C5 C6 . . 119.7(3) ?
C4 C5 H5 . . 120.1 ?
C6 C5 H5 . . 120.1 ?
C5 C6 C7 . . 120.4(3) ?
C5 C6 H6 . . 119.8 ?
C7 C6 H6 . . 119.8 ?
C2 C7 C6 . . 121.3(3) ?
C2 C7 H7 . . 119.3 ?
C6 C7 H7 . . 119.3 ?
O1 C8 C9 . . 107.0(2) ?
O1 C8 H8A . . 110.3 ?
C9 C8 H8A . . 110.3 ?
O1 C8 H8B . . 110.3 ?
C9 C8 H8B . . 110.3 ?
H8A C8 H8B . . 108.6 ?
N1 C9 C8 . . 112.0(2) ?
N1 C9 H9A . . 109.2 ?
C8 C9 H9A . . 109.2 ?
N1 C9 H9B . . 109.2 ?
C8 C9 H9B . . 109.2 ?
H9A C9 H9B . . 107.9 ?
N2 C10 N1 . . 111.7(2) ?
N2 C10 C13 . . 123.8(2) ?
N1 C10 C13 . . 124.4(2) ?
N2 C11 C12 . . 109.3(2) ?
N2 C11 H11 . . 125.3 ?
C12 C11 H11 . . 125.3 ?
C11 C12 N1 . . 107.5(2) ?
C11 C12 N4 . . 127.2(2) ?
N1 C12 N4 . . 125.2(2) ?
C10 C13 H13A . . 109.5 ?
C10 C13 H13B . . 109.5 ?
H13A C13 H13B . . 109.5 ?
C10 C13 H13C . . 109.5 ?
H13A C13 H13C . . 109.5 ?
H13B C13 H13C . . 109.5 ?

loop_
_geom_bond_atom_site_label_1
_geom_bond_atom_site_label_2
_geom_bond_site_symmetry_2
_geom_bond_distance
_geom_bond_publ_flag
O1 C1 . 1.326(3) ?
O1 C8 . 1.448(3) ?
O2 C1 . 1.204(3) ?
O3 N3 . 1.216(3) ?
O4 N3 . 1.223(3) ?
O5 N4 . 1.227(3) ?
O6 N4 . 1.230(3) ?
N1 C10 . 1.360(3) ?
N1 C12 . 1.371(3) ?
N1 C9 . 1.476(3) ?
N2 C10 . 1.331(3) ?
N2 C11 . 1.354(3) ?
N3 C3 . 1.462(4) ?
N4 C12 . 1.417(3) ?
C1 C2 . 1.491(4) ?
C2 C7 . 1.383(4) ?
C2 C3 . 1.390(4) ?
C3 C4 . 1.369(4) ?
C4 C5 . 1.370(4) ?
C4 H4 . 0.9500 ?
C5 C6 . 1.371(4) ?
C5 H5 . 0.9500 ?
C6 C7 . 1.384(4) ?
C6 H6 . 0.9500 ?
C7 H7 . 0.9500 ?
C8 C9 . 1.492(4) ?
C8 H8A . 0.9900 ?
C8 H8B . 0.9900 ?
C9 H9A . 0.9900 ?
C9 H9B . 0.9900 ?
C10 C13 . 1.479(4) ?
C11 C12 . 1.367(3) ?
C11 H11 . 0.9500 ?
C13 H13A . 0.9800 ?
C13 H13B . 0.9800 ?
C13 H13C . 0.9800 ?

loop_
_geom_hbond_atom_site_label_D
_geom_hbond_atom_site_label_H
_geom_hbond_atom_site_label_A
_geom_hbond_site_symmetry_A
_geom_hbond_distance_DH
_geom_hbond_distance_HA
_geom_hbond_distance_DA
_geom_hbond_angle_DHA
C11 H11 O5 4_565 0.95 2.58 3.474(4) 156.6
C9 H9B O6 4_566 0.99 2.45 3.166(3) 128.8
C9 H9B O5 . 0.99 2.39 2.838(3) 106.6
C9 H9A N2 4_576 0.99 2.57 3.513(4) 158.6
C7 H7 O3 4_575 0.95 2.43 3.190(4) 137.2

loop_
_geom_torsion_atom_site_label_1
_geom_torsion_atom_site_label_2
_geom_torsion_atom_site_label_3
_geom_torsion_atom_site_label_4
_geom_torsion_site_symmetry_1
_geom_torsion_site_symmetry_2
_geom_torsion_site_symmetry_3
_geom_torsion_site_symmetry_4
_geom_torsion
_geom_torsion_publ_flag
C8 O1 C1 O2 . . . . -8.7(4) ?
C8 O1 C1 C2 . . . . 175.0(2) ?
O2 C1 C2 C7 . . . . -72.3(4) ?
O1 C1 C2 C7 . . . . 104.2(3) ?
O2 C1 C2 C3 . . . . 107.2(3) ?
O1 C1 C2 C3 . . . . -76.4(3) ?
C7 C2 C3 C4 . . . . 0.5(4) ?
C1 C2 C3 C4 . . . . -178.9(3) ?
C7 C2 C3 N3 . . . . 177.7(2) ?
C1 C2 C3 N3 . . . . -1.7(4) ?
O3 N3 C3 C4 . . . . 171.1(3) ?
O4 N3 C3 C4 . . . . -8.4(4) ?
O3 N3 C3 C2 . . . . -6.3(4) ?
O4 N3 C3 C2 . . . . 174.2(3) ?
C2 C3 C4 C5 . . . . 0.3(4) ?
N3 C3 C4 C5 . . . . -177.0(2) ?
C3 C4 C5 C6 . . . . -0.2(4) ?
C4 C5 C6 C7 . . . . -0.5(4) ?
C3 C2 C7 C6 . . . . -1.3(4) ?
C1 C2 C7 C6 . . . . 178.2(3) ?
C5 C6 C7 C2 . . . . 1.4(4) ?
C1 O1 C8 C9 . . . . 172.1(2) ?
C10 N1 C9 C8 . . . . 99.1(3) ?
C12 N1 C9 C8 . . . . -79.0(3) ?
O1 C8 C9 N1 . . . . -70.4(3) ?
C11 N2 C10 N1 . . . . 0.9(3) ?
C11 N2 C10 C13 . . . . -177.9(3) ?
C12 N1 C10 N2 . . . . -0.4(3) ?
C9 N1 C10 N2 . . . . -178.9(2) ?
C12 N1 C10 C13 . . . . 178.3(3) ?
C9 N1 C10 C13 . . . . -0.2(4) ?
C10 N2 C11 C12 . . . . -1.0(3) ?
N2 C11 C12 N1 . . . . 0.7(3) ?
N2 C11 C12 N4 . . . . 178.9(3) ?
C10 N1 C12 C11 . . . . -0.2(3) ?
C9 N1 C12 C11 . . . . 178.2(2) ?
C10 N1 C12 N4 . . . . -178.4(2) ?
C9 N1 C12 N4 . . . . 0.0(4) ?
O5 N4 C12 C11 . . . . -179.6(3) ?
O6 N4 C12 C11 . . . . 0.8(4) ?
O5 N4 C12 N1 . . . . -1.7(4) ?
O6 N4 C12 N1 . . . . 178.8(3) ?

loop_
_cod_related_entry_id
_cod_related_entry_database
_cod_related_entry_code
1 ChemSpider 24744438
